data_4336084
loop_
_publ_author_name
'Ahmed Al-Harbi'
'Yi Rong'
'Gerard Parkin'

_publ_section_title
;
 Synthesis and Structural Characterization of
 Bis(2-oxoimidazolyl)hydroborato Complexes: A New Class of Bidentate
 Oxygen-Donor Ligands
;
_journal_name_full 'Inorganic Chemistry'
_journal_page_first 10226
_journal_page_last 10228
_journal_paper_doi 10.1021/ic401658n
_journal_volume 52
_journal_year 2013
_chemical_formula_sum 'C44 H60 B2 N8 Na2 O10'
_chemical_formula_weight 928.60
_chemical_name_systematic
; 
 ? 
;
_space_group_IT_number 2
_symmetry_cell_setting triclinic
_symmetry_space_group_name_Hall '-P 1'
_symmetry_space_group_name_H-M 'P -1'
_atom_sites_solution_hydrogens geom
_atom_sites_solution_primary direct
_atom_sites_solution_secondary difmap
_audit_creation_method SHELXL-97
_cell_angle_alpha 76.2150(10)
_cell_angle_beta 79.2350(10)
_cell_angle_gamma 82.7380(10)
_cell_formula_units_Z 2
_cell_length_a 11.2105(11)
_cell_length_b 11.7527(11)
_cell_length_c 19.0172(18)
_cell_measurement_reflns_used 9772
_cell_measurement_temperature 130(2)
_cell_measurement_theta_max 31.40
_cell_measurement_theta_min 2.24
_cell_volume 2381.8(4)
_computing_cell_refinement 'Bruker SAINT'
_computing_data_collection 'Bruker APEX2'
_computing_data_reduction 'Bruker SAINT'
_computing_molecular_graphics 'Bruker SHELXTL'
_computing_publication_material 'Bruker SHELXTL'
_computing_structure_refinement 'SHELXL-97 (Sheldrick, 2008)'
_computing_structure_solution 'SHELXS-97 (Sheldrick, 2008)'
_diffrn_ambient_temperature 130(2)
_diffrn_measured_fraction_theta_full 0.974
_diffrn_measured_fraction_theta_max 0.974
_diffrn_measurement_device_type 'Bruker APEX-II CCD'
_diffrn_measurement_method '\f and \w scans'
_diffrn_radiation_monochromator graphite
_diffrn_radiation_source 'fine-focus sealed tube'
_diffrn_radiation_type MoK\a
_diffrn_radiation_wavelength 0.71073
_diffrn_reflns_av_R_equivalents 0.0516
_diffrn_reflns_av_sigmaI/netI 0.0776
_diffrn_reflns_limit_h_max 16
_diffrn_reflns_limit_h_min -16
_diffrn_reflns_limit_k_max 17
_diffrn_reflns_limit_k_min -17
_diffrn_reflns_limit_l_max 28
_diffrn_reflns_limit_l_min -28
_diffrn_reflns_number 41548
_diffrn_reflns_theta_full 32.02
_diffrn_reflns_theta_max 32.02
_diffrn_reflns_theta_min 1.79
_exptl_absorpt_coefficient_mu 0.107
_exptl_absorpt_correction_T_max 0.9894
_exptl_absorpt_correction_T_min 0.9486
_exptl_absorpt_correction_type empirical
_exptl_absorpt_process_details sadabs
_exptl_crystal_colour Colorless
_exptl_crystal_density_diffrn 1.295
_exptl_crystal_description Block
_exptl_crystal_F_000 984
_exptl_crystal_size_max 0.50
_exptl_crystal_size_mid 0.10
_exptl_crystal_size_min 0.10
_refine_diff_density_max 0.558
_refine_diff_density_min -0.380
_refine_diff_density_rms 0.057
_refine_ls_extinction_method none
_refine_ls_goodness_of_fit_ref 1.024
_refine_ls_hydrogen_treatment mixed
_refine_ls_matrix_type full
_refine_ls_number_parameters 619
_refine_ls_number_reflns 16150
_refine_ls_number_restraints 0
_refine_ls_restrained_S_all 1.024
_refine_ls_R_factor_all 0.1233
_refine_ls_R_factor_gt 0.0599
_refine_ls_shift/su_max 0.001
_refine_ls_shift/su_mean 0.000
_refine_ls_structure_factor_coef Fsqd
_refine_ls_weighting_details 'calc w=1/[\s^2^(Fo^2^)+(0.0709P)^2^+0.0000P] where P=(Fo^2^+2Fc^2^)/3'
_refine_ls_weighting_scheme calc
_refine_ls_wR_factor_gt 0.1377
_refine_ls_wR_factor_ref 0.1658
_reflns_number_gt 8644
_reflns_number_total 16150
_reflns_threshold_expression >2sigma(I)
_cod_data_source_file ic401658n_si_005.cif
_cod_data_source_block mebonas10
_cod_database_code 4336084

loop_
_symmetry_equiv_pos_as_xyz
'x, y, z'
'-x, -y, -z'

loop_
_atom_site_label
_atom_site_type_symbol
_atom_site_fract_x
_atom_site_fract_y
_atom_site_fract_z
_atom_site_U_iso_or_equiv
_atom_site_adp_type
_atom_site_occupancy
_atom_site_symmetry_multiplicity
_atom_site_calc_flag
_atom_site_refinement_flags
Na1 Na 0.70168(6) 0.81810(6) 0.15598(4) 0.02610(16) Uani 1 1 d .
Na2 Na 0.63757(7) 0.78091(7) 0.34900(4) 0.03193(18) Uani 1 1 d .
B1 B 0.69223(19) 1.1115(2) 0.16758(11) 0.0271(4) Uani 1 1 d .
H11 H 0.6269(17) 1.0414(16) 0.1849(10) 0.029(5) Uiso 1 1 d .
H12 H 0.6470(17) 1.1940(17) 0.1834(10) 0.029(5) Uiso 1 1 d .
B2 B 0.34932(19) 0.79481(18) 0.35443(11) 0.0248(4) Uani 1 1 d .
H21 H 0.4243(16) 0.8520(15) 0.3335(9) 0.021(5) Uiso 1 1 d .
H22 H 0.2640(17) 0.8463(16) 0.3417(10) 0.027(5) Uiso 1 1 d .
N11 N 0.73393(13) 1.14137(12) 0.08289(8) 0.0240(3) Uani 1 1 d .
N12 N 0.82735(13) 1.12048(13) -0.02774(8) 0.0256(3) Uani 1 1 d .
N21 N 0.80807(13) 1.06411(12) 0.20403(8) 0.0240(3) Uani 1 1 d .
N22 N 0.95178(13) 0.94072(13) 0.25518(8) 0.0247(3) Uani 1 1 d .
N31 N 0.33487(13) 0.75011(13) 0.43917(8) 0.0249(3) Uani 1 1 d .
N32 N 0.38401(15) 0.66173(14) 0.54838(8) 0.0306(4) Uani 1 1 d .
N41 N 0.37585(13) 0.68817(12) 0.31694(8) 0.0226(3) Uani 1 1 d .
N42 N 0.46412(13) 0.56699(13) 0.24498(8) 0.0254(3) Uani 1 1 d .
O1 O 0.81327(11) 0.95444(11) 0.06710(7) 0.0285(3) Uani 1 1 d .
O2 O 0.77299(11) 0.86607(11) 0.25114(7) 0.0295(3) Uani 1 1 d .
O3 O 0.52886(11) 0.65548(11) 0.44483(7) 0.0306(3) Uani 1 1 d .
O4 O 0.57600(11) 0.71216(11) 0.25583(7) 0.0300(3) Uani 1 1 d .
O5 O 0.43520(18) 1.05430(16) 0.39576(10) 0.0646(5) Uani 1 1 d .
O6 O 0.66541(14) 0.91128(13) 0.42117(9) 0.0456(4) Uani 1 1 d .
O7 O 0.79667(13) 0.69010(13) 0.42329(8) 0.0408(4) Uani 1 1 d .
O8 O 0.52832(12) 0.87920(13) 0.09323(8) 0.0398(3) Uani 1 1 d .
O9 O 0.70781(12) 0.71276(11) 0.05373(7) 0.0333(3) Uani 1 1 d .
O10 O 0.86479(12) 0.65928(11) 0.15248(7) 0.0347(3) Uani 1 1 d .
C11 C 0.79273(15) 1.06106(15) 0.04394(9) 0.0239(4) Uani 1 1 d .
C12 C 0.72887(16) 1.25088(16) 0.03519(9) 0.0261(4) Uani 1 1 d .
C13 C 0.67555(19) 1.35957(17) 0.04574(11) 0.0358(5) Uani 1 1 d .
H13A H 0.6344 1.3693 0.0926 0.043 Uiso 1 1 calc R
C14 C 0.6839(2) 1.45405(18) -0.01433(12) 0.0410(5) Uani 1 1 d .
H14A H 0.6488 1.5297 -0.0081 0.049 Uiso 1 1 calc R
C15 C 0.7421(2) 1.44045(18) -0.08267(12) 0.0412(5) Uani 1 1 d .
H15A H 0.7460 1.5068 -0.1227 0.049 Uiso 1 1 calc R
C16 C 0.79531(18) 1.33183(17) -0.09441(11) 0.0343(4) Uani 1 1 d .
H16A H 0.8350 1.3224 -0.1416 0.041 Uiso 1 1 calc R
C17 C 0.78796(16) 1.23815(16) -0.03448(10) 0.0258(4) Uani 1 1 d .
C18 C 0.89857(17) 1.06633(18) -0.08482(10) 0.0335(4) Uani 1 1 d .
H18A H 0.9128 0.9816 -0.0655 0.050 Uiso 1 1 calc R
H18B H 0.9769 1.1008 -0.1013 0.050 Uiso 1 1 calc R
H18C H 0.8542 1.0800 -0.1263 0.050 Uiso 1 1 calc R
C21 C 0.83606(16) 0.95005(16) 0.23761(9) 0.0249(4) Uani 1 1 d .
C22 C 0.90813(16) 1.12608(15) 0.19848(9) 0.0240(4) Uani 1 1 d .
C23 C 0.92861(18) 1.24259(16) 0.16792(10) 0.0303(4) Uani 1 1 d .
H23A H 0.8678 1.2963 0.1464 0.036 Uiso 1 1 calc R
C24 C 1.04151(18) 1.27808(17) 0.16987(11) 0.0334(4) Uani 1 1 d .
H24A H 1.0571 1.3579 0.1500 0.040 Uiso 1 1 calc R
C25 C 1.13166(18) 1.20054(18) 0.19989(11) 0.0338(4) Uani 1 1 d .
H25A H 1.2084 1.2276 0.1990 0.041 Uiso 1 1 calc R
C26 C 1.11188(16) 1.08379(17) 0.23136(10) 0.0287(4) Uani 1 1 d .
H26A H 1.1729 1.0302 0.2527 0.034 Uiso 1 1 calc R
C27 C 0.99924(16) 1.04948(15) 0.23010(9) 0.0236(4) Uani 1 1 d .
C28 C 1.01416(17) 0.83158(16) 0.28801(11) 0.0317(4) Uani 1 1 d .
H28A H 1.0685 0.8471 0.3188 0.048 Uiso 1 1 calc R
H28B H 1.0621 0.7949 0.2493 0.048 Uiso 1 1 calc R
H28C H 0.9543 0.7785 0.3182 0.048 Uiso 1 1 calc R
C31 C 0.42643(16) 0.68654(15) 0.47372(10) 0.0249(4) Uani 1 1 d .
C32 C 0.23593(16) 0.76945(16) 0.49238(10) 0.0276(4) Uani 1 1 d .
C33 C 0.12432(18) 0.83377(19) 0.48745(12) 0.0372(5) Uani 1 1 d .
H33A H 0.1023 0.8727 0.4413 0.045 Uiso 1 1 calc R
C34 C 0.04566(19) 0.8392(2) 0.55253(13) 0.0442(6) Uani 1 1 d .
H34A H -0.0313 0.8831 0.5505 0.053 Uiso 1 1 calc R
C35 C 0.0759(2) 0.7829(2) 0.61971(13) 0.0450(6) Uani 1 1 d .
H35A H 0.0194 0.7883 0.6630 0.054 Uiso 1 1 calc R
C36 C 0.1874(2) 0.71854(18) 0.62541(11) 0.0395(5) Uani 1 1 d .
H36A H 0.2085 0.6794 0.6718 0.047 Uiso 1 1 calc R
C37 C 0.26636(17) 0.71363(16) 0.56106(10) 0.0300(4) Uani 1 1 d .
C38 C 0.4536(2) 0.59381(19) 0.60295(11) 0.0420(5) Uani 1 1 d .
H38A H 0.5295 0.5589 0.5787 0.063 Uiso 1 1 calc R
H38B H 0.4060 0.5312 0.6349 0.063 Uiso 1 1 calc R
H38C H 0.4727 0.6451 0.6324 0.063 Uiso 1 1 calc R
C41 C 0.48015(16) 0.66266(15) 0.27163(9) 0.0245(4) Uani 1 1 d .
C42 C 0.29507(15) 0.60548(15) 0.32074(9) 0.0218(3) Uani 1 1 d .
C43 C 0.17934(16) 0.58965(16) 0.36074(10) 0.0277(4) Uani 1 1 d .
H43A H 0.1406 0.6407 0.3917 0.033 Uiso 1 1 calc R
C44 C 0.12247(17) 0.49513(17) 0.35341(11) 0.0319(4) Uani 1 1 d .
H44A H 0.0429 0.4821 0.3799 0.038 Uiso 1 1 calc R
C45 C 0.17826(18) 0.41962(17) 0.30878(11) 0.0339(4) Uani 1 1 d .
H45A H 0.1362 0.3564 0.3052 0.041 Uiso 1 1 calc R
C46 C 0.29418(17) 0.43478(16) 0.26928(10) 0.0289(4) Uani 1 1 d .
H46A H 0.3335 0.3826 0.2392 0.035 Uiso 1 1 calc R
C47 C 0.35007(15) 0.52915(15) 0.27563(9) 0.0225(3) Uani 1 1 d .
C48 C 0.55368(17) 0.51440(17) 0.19442(11) 0.0338(4) Uani 1 1 d .
H48A H 0.6244 0.5610 0.1788 0.051 Uiso 1 1 calc R
H48B H 0.5180 0.5124 0.1515 0.051 Uiso 1 1 calc R
H48C H 0.5795 0.4341 0.2187 0.051 Uiso 1 1 calc R
C51 C 0.3469(3) 1.0988(3) 0.34841(17) 0.0729(9) Uani 1 1 d .
H51A H 0.2697 1.0644 0.3705 0.109 Uiso 1 1 calc R
H51B H 0.3761 1.0779 0.3008 0.109 Uiso 1 1 calc R
H51C H 0.3343 1.1845 0.3414 0.109 Uiso 1 1 calc R
C52 C 0.5531(3) 1.0758(2) 0.35675(15) 0.0615(7) Uani 1 1 d .
H52A H 0.5568 1.1610 0.3351 0.074 Uiso 1 1 calc R
H52B H 0.5722 1.0334 0.3163 0.074 Uiso 1 1 calc R
C53 C 0.6443(3) 1.0351(2) 0.40785(17) 0.0645(8) Uani 1 1 d .
H53A H 0.7216 1.0713 0.3858 0.077 Uiso 1 1 calc R
H53B H 0.6131 1.0597 0.4547 0.077 Uiso 1 1 calc R
C54 C 0.7657(2) 0.8710(2) 0.45952(14) 0.0538(7) Uani 1 1 d .
H54A H 0.7562 0.9081 0.5021 0.065 Uiso 1 1 calc R
H54B H 0.8423 0.8942 0.4267 0.065 Uiso 1 1 calc R
C55 C 0.7724(2) 0.7431(2) 0.48501(13) 0.0503(6) Uani 1 1 d .
H55A H 0.8379 0.7166 0.5152 0.060 Uiso 1 1 calc R
H55B H 0.6943 0.7192 0.5158 0.060 Uiso 1 1 calc R
C56 C 0.8029(2) 0.5648(2) 0.44564(13) 0.0485(6) Uani 1 1 d .
H56A H 0.8719 0.5366 0.4720 0.073 Uiso 1 1 calc R
H56B H 0.8139 0.5309 0.4023 0.073 Uiso 1 1 calc R
H56C H 0.7272 0.5409 0.4780 0.073 Uiso 1 1 calc R
C61 C 0.41303(18) 0.9036(2) 0.13391(13) 0.0491(6) Uani 1 1 d .
H61A H 0.3613 0.9558 0.1013 0.074 Uiso 1 1 calc R
H61B H 0.4227 0.9421 0.1727 0.074 Uiso 1 1 calc R
H61C H 0.3750 0.8300 0.1561 0.074 Uiso 1 1 calc R
C62 C 0.5219(2) 0.82405(19) 0.03517(12) 0.0419(5) Uani 1 1 d .
H62A H 0.4765 0.8777 -0.0013 0.050 Uiso 1 1 calc R
H62B H 0.4792 0.7515 0.0547 0.050 Uiso 1 1 calc R
C63 C 0.6490(2) 0.79506(18) 0.00020(11) 0.0391(5) Uani 1 1 d .
H63A H 0.6482 0.7607 -0.0424 0.047 Uiso 1 1 calc R
H63B H 0.6929 0.8671 -0.0172 0.047 Uiso 1 1 calc R
C64 C 0.83449(18) 0.68777(18) 0.02991(11) 0.0350(4) Uani 1 1 d .
H64A H 0.8765 0.7610 0.0161 0.042 Uiso 1 1 calc R
H64B H 0.8470 0.6520 -0.0134 0.042 Uiso 1 1 calc R
C65 C 0.88407(19) 0.60438(18) 0.09201(11) 0.0361(5) Uani 1 1 d .
H65A H 0.8422 0.5311 0.1055 0.043 Uiso 1 1 calc R
H65B H 0.9723 0.5841 0.0775 0.043 Uiso 1 1 calc R
C66 C 0.8964(2) 0.58309(19) 0.21699(12) 0.0440(5) Uani 1 1 d .
H66A H 0.9836 0.5576 0.2089 0.066 Uiso 1 1 calc R
H66B H 0.8492 0.5143 0.2296 0.066 Uiso 1 1 calc R
H66C H 0.8785 0.6245 0.2573 0.066 Uiso 1 1 calc R

loop_
_atom_site_aniso_label
_atom_site_aniso_U_11
_atom_site_aniso_U_22
_atom_site_aniso_U_33
_atom_site_aniso_U_23
_atom_site_aniso_U_13
_atom_site_aniso_U_12
Na1 0.0246(4) 0.0284(4) 0.0259(4) -0.0046(3) -0.0052(3) -0.0051(3)
Na2 0.0313(4) 0.0390(4) 0.0276(4) -0.0070(3) -0.0049(3) -0.0115(3)
B1 0.0264(10) 0.0325(11) 0.0216(10) -0.0058(8) -0.0030(8) -0.0009(9)
B2 0.0269(10) 0.0233(10) 0.0247(10) -0.0066(8) -0.0049(8) 0.0000(8)
N11 0.0279(8) 0.0246(7) 0.0191(7) -0.0048(6) -0.0045(6) 0.0003(6)
N12 0.0259(8) 0.0285(8) 0.0213(7) -0.0067(6) -0.0005(6) -0.0015(6)
N21 0.0266(8) 0.0253(8) 0.0203(7) -0.0033(6) -0.0045(6) -0.0054(6)
N22 0.0258(8) 0.0256(8) 0.0238(7) -0.0044(6) -0.0065(6) -0.0051(6)
N31 0.0256(8) 0.0263(8) 0.0236(7) -0.0089(6) -0.0030(6) -0.0007(6)
N32 0.0376(9) 0.0298(8) 0.0227(8) -0.0030(6) -0.0043(7) -0.0019(7)
N41 0.0233(7) 0.0239(7) 0.0218(7) -0.0062(6) -0.0033(6) -0.0044(6)
N42 0.0268(8) 0.0269(8) 0.0239(7) -0.0098(6) 0.0005(6) -0.0058(6)
O1 0.0269(7) 0.0248(7) 0.0323(7) -0.0052(5) -0.0035(5) -0.0011(5)
O2 0.0338(7) 0.0298(7) 0.0259(7) 0.0009(5) -0.0090(5) -0.0139(6)
O3 0.0271(7) 0.0318(7) 0.0318(7) -0.0064(6) -0.0048(6) 0.0002(5)
O4 0.0275(7) 0.0359(7) 0.0287(7) -0.0092(6) -0.0002(5) -0.0130(6)
O5 0.0816(14) 0.0635(12) 0.0465(10) -0.0164(9) -0.0044(10) 0.0016(10)
O6 0.0472(9) 0.0406(9) 0.0552(10) -0.0207(7) -0.0053(8) -0.0118(7)
O7 0.0345(8) 0.0536(9) 0.0341(8) -0.0081(7) -0.0058(6) -0.0061(7)
O8 0.0289(7) 0.0494(9) 0.0437(9) -0.0122(7) -0.0125(6) 0.0001(6)
O9 0.0364(8) 0.0331(7) 0.0294(7) -0.0038(6) -0.0062(6) -0.0031(6)
O10 0.0409(8) 0.0314(7) 0.0312(7) -0.0073(6) -0.0079(6) 0.0032(6)
C11 0.0193(8) 0.0273(9) 0.0251(9) -0.0059(7) -0.0025(7) -0.0035(7)
C12 0.0287(9) 0.0287(9) 0.0222(9) -0.0049(7) -0.0086(7) -0.0024(7)
C13 0.0480(12) 0.0294(10) 0.0318(10) -0.0097(8) -0.0120(9) 0.0034(9)
C14 0.0562(14) 0.0250(10) 0.0446(13) -0.0060(9) -0.0211(11) 0.0025(9)
C15 0.0530(13) 0.0321(11) 0.0379(12) 0.0056(9) -0.0180(10) -0.0108(10)
C16 0.0383(11) 0.0379(11) 0.0263(10) -0.0001(8) -0.0070(8) -0.0122(9)
C17 0.0242(9) 0.0292(9) 0.0258(9) -0.0055(7) -0.0067(7) -0.0062(7)
C18 0.0298(10) 0.0422(11) 0.0280(10) -0.0138(8) 0.0037(8) -0.0016(8)
C21 0.0278(9) 0.0298(9) 0.0189(8) -0.0054(7) -0.0057(7) -0.0064(7)
C22 0.0280(9) 0.0274(9) 0.0179(8) -0.0085(7) -0.0018(7) -0.0038(7)
C23 0.0388(11) 0.0262(9) 0.0259(9) -0.0066(7) -0.0038(8) -0.0037(8)
C24 0.0427(11) 0.0288(10) 0.0304(10) -0.0103(8) 0.0023(9) -0.0137(9)
C25 0.0343(10) 0.0402(11) 0.0318(10) -0.0167(9) 0.0017(8) -0.0150(9)
C26 0.0259(9) 0.0364(10) 0.0269(9) -0.0145(8) -0.0016(7) -0.0042(8)
C27 0.0270(9) 0.0263(9) 0.0198(8) -0.0094(7) -0.0018(7) -0.0051(7)
C28 0.0325(10) 0.0301(10) 0.0320(10) -0.0008(8) -0.0112(8) -0.0032(8)
C31 0.0289(9) 0.0220(9) 0.0243(9) -0.0048(7) -0.0047(7) -0.0041(7)
C32 0.0269(9) 0.0291(9) 0.0302(10) -0.0142(8) -0.0008(7) -0.0061(7)
C33 0.0293(10) 0.0458(12) 0.0426(12) -0.0234(10) -0.0061(9) 0.0005(9)
C34 0.0280(11) 0.0569(14) 0.0559(15) -0.0342(12) 0.0008(10) -0.0038(10)
C35 0.0376(12) 0.0550(14) 0.0486(13) -0.0333(11) 0.0168(10) -0.0206(11)
C36 0.0521(13) 0.0405(12) 0.0279(10) -0.0138(9) 0.0077(9) -0.0204(10)
C37 0.0350(10) 0.0257(9) 0.0309(10) -0.0119(8) 0.0013(8) -0.0073(8)
C38 0.0581(14) 0.0380(12) 0.0287(10) -0.0021(9) -0.0139(10) 0.0014(10)
C41 0.0266(9) 0.0257(9) 0.0211(8) -0.0044(7) -0.0033(7) -0.0046(7)
C42 0.0232(8) 0.0229(8) 0.0198(8) -0.0026(7) -0.0067(7) -0.0034(7)
C43 0.0241(9) 0.0318(10) 0.0254(9) -0.0034(7) -0.0046(7) -0.0010(7)
C44 0.0243(9) 0.0380(11) 0.0318(10) -0.0026(8) -0.0026(8) -0.0095(8)
C45 0.0362(11) 0.0316(10) 0.0366(11) -0.0040(8) -0.0095(9) -0.0144(8)
C46 0.0348(10) 0.0272(9) 0.0276(9) -0.0073(7) -0.0078(8) -0.0069(8)
C47 0.0235(8) 0.0237(8) 0.0203(8) -0.0030(7) -0.0043(7) -0.0047(7)
C48 0.0331(10) 0.0356(11) 0.0320(10) -0.0139(8) 0.0058(8) -0.0049(8)
C51 0.099(2) 0.0572(17) 0.0678(19) -0.0199(14) -0.0378(18) 0.0213(16)
C52 0.083(2) 0.0380(14) 0.0538(16) -0.0008(12) 0.0069(15) -0.0130(13)
C53 0.0754(19) 0.0446(15) 0.078(2) -0.0205(14) -0.0014(16) -0.0243(14)
C54 0.0465(14) 0.0790(19) 0.0497(14) -0.0340(13) -0.0063(11) -0.0214(13)
C55 0.0477(14) 0.0715(17) 0.0387(12) -0.0174(12) -0.0122(11) -0.0132(12)
C56 0.0397(12) 0.0472(14) 0.0494(14) 0.0009(11) -0.0062(10) 0.0072(10)
C61 0.0290(11) 0.0583(15) 0.0550(15) -0.0047(12) -0.0105(10) 0.0057(10)
C62 0.0455(13) 0.0422(12) 0.0425(12) -0.0028(10) -0.0243(10) -0.0083(10)
C63 0.0523(13) 0.0370(11) 0.0313(11) -0.0051(9) -0.0167(10) -0.0059(10)
C64 0.0382(11) 0.0370(11) 0.0295(10) -0.0116(8) 0.0028(8) -0.0057(9)
C65 0.0338(11) 0.0339(11) 0.0408(12) -0.0134(9) -0.0018(9) 0.0000(8)
C66 0.0496(13) 0.0389(12) 0.0406(12) -0.0001(10) -0.0142(10) 0.0003(10)

loop_
_atom_type_symbol
_atom_type_description
_atom_type_scat_dispersion_real
_atom_type_scat_dispersion_imag
_atom_type_scat_source
C C 0.0033 0.0016 'International Tables Vol C Tables 4.2.6.8 and 6.1.1.4'
H H 0.0000 0.0000 'International Tables Vol C Tables 4.2.6.8 and 6.1.1.4'
B B 0.0013 0.0007 'International Tables Vol C Tables 4.2.6.8 and 6.1.1.4'
N N 0.0061 0.0033 'International Tables Vol C Tables 4.2.6.8 and 6.1.1.4'
O O 0.0106 0.0060 'International Tables Vol C Tables 4.2.6.8 and 6.1.1.4'
Na Na 0.0362 0.0249 'International Tables Vol C Tables 4.2.6.8 and 6.1.1.4'

loop_
_geom_angle_atom_site_label_1
_geom_angle_atom_site_label_2
_geom_angle_atom_site_label_3
_geom_angle
O2 Na1 O1 92.87(5)
O2 Na1 O4 80.36(5)
O1 Na1 O4 168.86(5)
O2 Na1 O8 136.55(6)
O1 Na1 O8 89.53(5)
O4 Na1 O8 89.39(5)
O2 Na1 O10 89.75(5)
O1 Na1 O10 93.85(5)
O4 Na1 O10 94.95(5)
O8 Na1 O10 133.38(6)
O2 Na1 O9 155.76(6)
O1 Na1 O9 85.25(5)
O4 Na1 O9 104.56(5)
O8 Na1 O9 67.67(5)
O10 Na1 O9 66.33(5)
O2 Na1 H11 62.3(4)
O1 Na1 H11 72.0(4)
O4 Na1 H11 97.0(4)
O8 Na1 H11 77.4(4)
O10 Na1 H11 147.1(4)
O9 Na1 H11 138.3(4)
O2 Na1 C21 20.27(4)
O1 Na1 C21 72.73(5)
O4 Na1 C21 99.91(5)
O8 Na1 C21 131.58(5)
O10 Na1 C21 93.34(5)
O9 Na1 C21 149.17(5)
H11 Na1 C21 54.4(4)
O2 Na1 Na2 39.39(3)
O1 Na1 Na2 130.60(4)
O4 Na1 Na2 41.28(3)
O8 Na1 Na2 115.51(4)
O10 Na1 Na2 96.89(4)
O9 Na1 Na2 142.64(4)
H11 Na1 Na2 73.2(4)
C21 Na1 Na2 58.64(4)
O2 Na2 O3 166.69(6)
O2 Na2 O4 80.67(5)
O3 Na2 O4 95.32(5)
O2 Na2 O6 93.02(5)
O3 Na2 O6 94.78(6)
O4 Na2 O6 159.95(6)
O2 Na2 O7 93.86(5)
O3 Na2 O7 78.50(5)
O4 Na2 O7 127.82(6)
O6 Na2 O7 71.29(6)
O2 Na2 H21 111.6(4)
O3 Na2 H21 78.1(4)
O4 Na2 H21 67.8(4)
O6 Na2 H21 97.5(4)
O7 Na2 H21 153.0(4)
O2 Na2 C31 172.65(6)
O3 Na2 C31 19.62(4)
O4 Na2 C31 96.59(5)
O6 Na2 C31 87.29(5)
O7 Na2 C31 93.20(5)
H21 Na2 C31 61.1(4)
O2 Na2 C41 100.98(5)
O3 Na2 C41 76.30(5)
O4 Na2 C41 20.61(4)
O6 Na2 C41 153.46(6)
O7 Na2 C41 129.24(6)
H21 Na2 C41 56.4(4)
C31 Na2 C41 76.00(5)
O2 Na2 Na1 40.11(3)
O3 Na2 Na1 135.81(4)
O4 Na2 Na1 40.87(3)
O6 Na2 Na1 128.48(5)
O7 Na2 Na1 119.76(4)
H21 Na2 Na1 86.6(4)
C31 Na2 Na1 136.09(4)
C41 Na2 Na1 60.91(4)
H12 B1 H11 109.6(13)
H12 B1 N11 107.2(10)
H11 B1 N11 111.9(10)
H12 B1 N21 112.5(10)
H11 B1 N21 108.0(10)
N11 B1 N21 107.64(14)
H21 B2 H22 108.3(13)
H21 B2 N31 111.6(9)
H22 B2 N31 107.7(10)
H21 B2 N41 108.6(9)
H22 B2 N41 110.9(10)
N31 B2 N41 109.65(14)
C11 N11 C12 108.22(14)
C11 N11 B1 123.70(15)
C12 N11 B1 127.87(15)
C17 N12 C11 109.28(14)
C17 N12 C18 126.39(15)
C11 N12 C18 124.28(15)
C21 N21 C22 107.85(14)
C21 N21 B1 125.65(15)
C22 N21 B1 125.88(14)
C21 N22 C27 108.96(15)
C21 N22 C28 123.90(15)
C27 N22 C28 126.90(15)
C31 N31 C32 108.28(15)
C31 N31 B2 122.82(15)
C32 N31 B2 128.84(15)
C31 N32 C37 108.96(15)
C31 N32 C38 124.46(16)
C37 N32 C38 126.58(16)
C41 N41 C42 107.92(14)
C41 N41 B2 126.00(14)
C42 N41 B2 126.01(14)
C41 N42 C47 109.10(14)
C41 N42 C48 124.98(15)
C47 N42 C48 125.92(15)
C11 O1 Na1 131.82(11)
C21 O2 Na2 135.18(12)
C21 O2 Na1 119.20(11)
Na2 O2 Na1 100.50(5)
C31 O3 Na2 121.25(12)
C41 O4 Na1 141.55(11)
C41 O4 Na2 117.42(11)
Na1 O4 Na2 97.85(5)
C52 O5 C51 109.9(2)
C53 O6 C54 111.05(19)
C53 O6 Na2 129.45(16)
C54 O6 Na2 112.09(13)
C55 O7 C56 111.23(17)
C55 O7 Na2 105.14(13)
C56 O7 Na2 115.45(13)
C61 O8 C62 112.96(16)
C61 O8 Na1 119.29(13)
C62 O8 Na1 116.94(12)
C64 O9 C63 113.52(15)
C64 O9 Na1 103.91(11)
C63 O9 Na1 104.92(11)
C66 O10 C65 112.93(15)
C66 O10 Na1 122.03(12)
C65 O10 Na1 117.51(11)
O1 C11 N11 127.31(16)
O1 C11 N12 124.82(16)
N11 C11 N12 107.87(15)
C13 C12 N11 131.58(17)
C13 C12 C17 120.15(17)
N11 C12 C17 108.25(15)
C12 C13 C14 117.97(19)
C15 C14 C13 121.38(19)
C14 C15 C16 121.45(19)
C17 C16 C15 117.12(19)
N12 C17 C16 131.68(17)
N12 C17 C12 106.35(15)
C16 C17 C12 121.93(18)
O2 C21 N21 128.24(16)
O2 C21 N22 123.43(16)
N21 C21 N22 108.33(15)
O2 C21 Na1 40.52(8)
N21 C21 Na1 100.82(10)
N22 C21 Na1 135.81(12)
C23 C22 N21 131.38(17)
C23 C22 C27 119.79(17)
N21 C22 C27 108.82(15)
C22 C23 C24 117.52(18)
C25 C24 C23 121.96(18)
C24 C25 C26 121.09(18)
C27 C26 C25 116.68(18)
C26 C27 N22 131.04(17)
C26 C27 C22 122.94(16)
N22 C27 C22 106.00(15)
O3 C31 N31 127.04(16)
O3 C31 N32 124.92(17)
N31 C31 N32 108.03(15)
O3 C31 Na2 39.13(9)
N31 C31 Na2 95.30(10)
N32 C31 Na2 146.19(12)
C33 C32 N31 131.81(18)
C33 C32 C37 120.09(18)
N31 C32 C37 108.06(16)
C32 C33 C34 117.5(2)
C35 C34 C33 121.9(2)
C34 C35 C36 121.13(19)
C37 C36 C35 117.3(2)
C36 C37 N32 131.30(19)
C36 C37 C32 122.05(19)
N32 C37 C32 106.62(16)
O4 C41 N41 128.39(16)
O4 C41 N42 123.36(16)
N41 C41 N42 108.24(14)
O4 C41 Na2 41.97(8)
N41 C41 Na2 92.21(10)
N42 C41 Na2 148.55(12)
C43 C42 N41 131.04(16)
C43 C42 C47 120.49(16)
N41 C42 C47 108.46(14)
C42 C43 C44 116.84(17)
C45 C44 C43 122.14(18)
C46 C45 C44 121.07(17)
C47 C46 C45 116.95(17)
C46 C47 N42 131.21(16)
C46 C47 C42 122.50(16)
N42 C47 C42 106.25(14)
O5 C52 C53 109.4(2)
O6 C53 C52 109.6(2)
O6 C54 C55 110.42(18)
O7 C55 C54 109.27(19)
O8 C62 C63 107.78(16)
O9 C63 C62 107.81(17)
O9 C64 C65 107.43(15)
O10 C65 C64 108.27(15)

loop_
_geom_bond_atom_site_label_1
_geom_bond_atom_site_label_2
_geom_bond_distance
Na1 O2 2.3177(14)
Na1 O1 2.3272(14)
Na1 O4 2.3364(14)
Na1 O8 2.4129(15)
Na1 O10 2.4461(15)
Na1 O9 2.5287(15)
Na1 H11 2.802(19)
Na1 C21 3.1137(18)
Na1 Na2 3.5370(10)
Na2 O2 2.2828(14)
Na2 O3 2.3073(14)
Na2 O4 2.3555(14)
Na2 O6 2.3690(16)
Na2 O7 2.4612(16)
Na2 H21 2.479(17)
Na2 C31 3.1258(19)
Na2 C41 3.1265(19)
B1 H12 1.116(19)
B1 H11 1.122(19)
B1 N11 1.558(2)
B1 N21 1.564(3)
B2 H21 1.098(17)
B2 H22 1.100(18)
B2 N31 1.555(2)
B2 N41 1.556(2)
N11 C11 1.367(2)
N11 C12 1.388(2)
N12 C17 1.381(2)
N12 C11 1.383(2)
N12 C18 1.448(2)
N21 C21 1.365(2)
N21 C22 1.388(2)
N22 C21 1.384(2)
N22 C27 1.390(2)
N22 C28 1.442(2)
N31 C31 1.367(2)
N31 C32 1.390(2)
N32 C31 1.383(2)
N32 C37 1.385(2)
N32 C38 1.440(3)
N41 C41 1.363(2)
N41 C42 1.391(2)
N42 C41 1.382(2)
N42 C47 1.384(2)
N42 C48 1.442(2)
O1 C11 1.233(2)
O2 C21 1.236(2)
O3 C31 1.228(2)
O4 C41 1.240(2)
O5 C52 1.411(3)
O5 C51 1.429(3)
O6 C53 1.413(3)
O6 C54 1.424(3)
O7 C55 1.423(3)
O7 C56 1.429(3)
O8 C61 1.411(2)
O8 C62 1.424(3)
O9 C64 1.423(2)
O9 C63 1.424(2)
O10 C66 1.411(2)
O10 C65 1.418(2)
C12 C13 1.383(3)
C12 C17 1.399(2)
C13 C14 1.389(3)
C14 C15 1.377(3)
C15 C16 1.389(3)
C16 C17 1.381(3)
C22 C23 1.384(2)
C22 C27 1.398(2)
C23 C24 1.391(3)
C24 C25 1.383(3)
C25 C26 1.388(3)
C26 C27 1.379(2)
C32 C33 1.384(3)
C32 C37 1.398(3)
C33 C34 1.389(3)
C34 C35 1.374(3)
C35 C36 1.385(3)
C36 C37 1.379(3)
C42 C43 1.386(2)
C42 C47 1.397(2)
C43 C44 1.395(3)
C44 C45 1.385(3)
C45 C46 1.384(3)
C46 C47 1.380(2)
C52 C53 1.498(4)
C54 C55 1.463(3)
C62 C63 1.489(3)
C64 C65 1.490(3)
